data_1540010
loop_
_publ_author_name
'von Schnering, H.G.'
'Hoppe, R.'
'Zemann, J.'

_publ_section_title
;
 Die Kristallstruktur des Ba Zn O2
;
_journal_name_full 'Zeitschrift fuer Anorganische und Allgemeine Chemie'
_journal_page_first 241
_journal_page_last 254
_journal_volume 305
_journal_year 1960
_chemical_formula_sum 'Ba O2 Zn'
_chemical_name_systematic 'Ba Zn O2'
_space_group_IT_number 152
_symmetry_space_group_name_Hall 'P 31 2"'
_symmetry_space_group_name_H-M 'P 31 2 1'
_cell_angle_alpha 90
_cell_angle_beta 90
_cell_angle_gamma 120
_cell_formula_units_Z 3
_cell_length_a 5.886
_cell_length_b 5.886
_cell_length_c 6.734
_cell_volume 202.043
_citation_journal_id_ASTM ZAACAB
_cod_data_source_file vonSchnering_ZAACAB_1960_799.cif
_cod_data_source_block Ba1O2Zn1
_cod_original_cell_volume 202.0432
_cod_original_formula_sum 'Ba1 O2 Zn1'
_cod_database_code 1540010

loop_
_symmetry_equiv_pos_as_xyz
x,y,z
-y,x-y,z+1/3
-x+y,-x,z+2/3
y,x,-z
-x,-x+y,-z+1/3
x-y,-y,-z+2/3

loop_
_atom_site_label
_atom_site_type_symbol
_atom_site_fract_x
_atom_site_fract_y
_atom_site_fract_z
_atom_site_occupancy
_atom_site_U_iso_or_equiv
Ba1 Ba+2 0.347 0 0.3333 1 0.0
O1 O-2 0.698 0.118 0.04 1 0.0
Zn1 Zn+2 0.418 0 0.8333 1 0.0
